data_4333480
loop_
_publ_author_name
'Stork, Jay R.'
'Thoi, Van S.'
'Cohen, Seth M.'

_publ_section_title
;
 Rare Examples of Transition-Metal&#x2212;Main-Group Metal Heterometallic
 Metal&#x2212;Organic Frameworks from Gallium and Indium Dipyrrinato
 Complexes and Silver Salts:&#x00A0; Synthesis and Framework Variability
;
_journal_issue 26
_journal_name_full 'Inorganic Chemistry'
_journal_page_first 11213
_journal_page_last 11223
_journal_paper_doi 10.1021/ic7016159
_journal_volume 46
_journal_year 2007
_chemical_formula_moiety 'C42 H30 Ga N9'
_chemical_formula_sum 'C42 H30 Ga N9'
_chemical_formula_weight 730.47
_chemical_name_common Ga(4-pyrdpm)~3~
_chemical_name_systematic
; 
 ? 
;
_space_group_IT_number 14
_symmetry_cell_setting monoclinic
_symmetry_space_group_name_Hall '-P 2ybc'
_symmetry_space_group_name_H-M 'P 1 21/c 1'
_atom_sites_solution_hydrogens geom
_atom_sites_solution_primary direct
_atom_sites_solution_secondary difmap
_audit_creation_method SHELXL-97
_cell_angle_alpha 90.00
_cell_angle_beta 107.716(5)
_cell_angle_gamma 90.00
_cell_formula_units_Z 4
_cell_length_a 8.597(3)
_cell_length_b 28.610(9)
_cell_length_c 14.372(5)
_cell_measurement_reflns_used 954
_cell_measurement_temperature 100(2)
_cell_measurement_theta_max 27.1
_cell_measurement_theta_min 2.58
_cell_volume 3367(2)
_computing_cell_refinement SMART
_computing_data_collection 'SMART 5.054 (Bruker, 2003)'
_computing_data_reduction 'SAINT 6.45A (Bruker, 2003)'
_computing_molecular_graphics 'SHELXTL 5.1 (Sheldrick, 1994)'
_computing_publication_material SHELXL97
_computing_structure_refinement 'SHELXL97 (Sheldrick, 1997)'
_computing_structure_solution 'SHELXS97 (Sheldrick, 1990)'
_diffrn_ambient_temperature 100(2)
_diffrn_detector_area_resol_mean 8.3
_diffrn_measured_fraction_theta_full 0.999
_diffrn_measured_fraction_theta_max 0.999
_diffrn_measurement_device_type 'Bruker APEX'
_diffrn_measurement_method \w
_diffrn_radiation_monochromator graphite
_diffrn_radiation_source 'fine-focus sealed tube'
_diffrn_radiation_type MoK\a
_diffrn_radiation_wavelength 0.71073
_diffrn_reflns_av_R_equivalents 0.0592
_diffrn_reflns_av_sigmaI/netI 0.0535
_diffrn_reflns_limit_h_max 10
_diffrn_reflns_limit_h_min -10
_diffrn_reflns_limit_k_max 35
_diffrn_reflns_limit_k_min -35
_diffrn_reflns_limit_l_max 17
_diffrn_reflns_limit_l_min -17
_diffrn_reflns_number 28597
_diffrn_reflns_theta_full 26.37
_diffrn_reflns_theta_max 26.37
_diffrn_reflns_theta_min 1.65
_diffrn_standards_number 0
_exptl_absorpt_coefficient_mu 0.865
_exptl_absorpt_correction_T_max 0.96082
_exptl_absorpt_correction_T_min 0.87668
_exptl_absorpt_correction_type multi-scan
_exptl_absorpt_process_details 'SADABS 2.10 (Sheldrick, 2004)'
_exptl_crystal_colour 'red with blue refl'
_exptl_crystal_density_diffrn 1.441
_exptl_crystal_density_method 'not measured'
_exptl_crystal_description plate
_exptl_crystal_F_000 1504
_exptl_crystal_size_max 0.18
_exptl_crystal_size_mid 0.12
_exptl_crystal_size_min 0.06
_refine_diff_density_max 0.418
_refine_diff_density_min -0.435
_refine_diff_density_rms 0.072
_refine_ls_extinction_method none
_refine_ls_goodness_of_fit_ref 1.057
_refine_ls_hydrogen_treatment constr
_refine_ls_matrix_type full
_refine_ls_number_parameters 469
_refine_ls_number_reflns 6865
_refine_ls_number_restraints 0
_refine_ls_restrained_S_all 1.057
_refine_ls_R_factor_all 0.0741
_refine_ls_R_factor_gt 0.0493
_refine_ls_shift/su_max 0.001
_refine_ls_shift/su_mean 0.000
_refine_ls_structure_factor_coef Fsqd
_refine_ls_weighting_details 'calc w=1/[\s^2^(Fo^2^)+(0.0312P)^2^+4.4322P] where P=(Fo^2^+2Fc^2^)/3'
_refine_ls_weighting_scheme calc
_refine_ls_wR_factor_gt 0.0943
_refine_ls_wR_factor_ref 0.1021
_reflns_number_gt 5222
_reflns_number_total 6865
_reflns_threshold_expression I>2\s(I)
_cod_data_source_file ic7016159sup1.cif
_cod_data_source_block jrs132
_cod_original_cell_volume 3367.4(19)
_cod_original_sg_symbol_H-M 'P 2(1)/c'
_cod_database_code 4333480

loop_
_symmetry_equiv_pos_as_xyz
'x, y, z'
'-x, y+1/2, -z+1/2'
'-x, -y, -z'
'x, -y-1/2, z-1/2'

loop_
_atom_site_label
_atom_site_type_symbol
_atom_site_fract_x
_atom_site_fract_y
_atom_site_fract_z
_atom_site_U_iso_or_equiv
_atom_site_adp_type
_atom_site_occupancy
_atom_site_symmetry_multiplicity
_atom_site_calc_flag
_atom_site_refinement_flags
Ga Ga 0.52012(4) 0.138831(12) 0.33288(2) 0.01864(10) Uani 1 1 d .
C1 C 0.7171(4) 0.21130(11) 0.4756(2) 0.0256(7) Uani 1 1 d .
H1 H 0.6696 0.2357 0.4314 0.031 Uiso 1 1 calc R
C2 C 0.8271(4) 0.21843(11) 0.5689(2) 0.0267(7) Uani 1 1 d .
H2 H 0.8665 0.2476 0.5983 0.032 Uiso 1 1 calc R
C3 C 0.8668(4) 0.17498(11) 0.6096(2) 0.0239(7) Uani 1 1 d .
H3 H 0.9394 0.1684 0.6726 0.029 Uiso 1 1 calc R
C4 C 0.7790(4) 0.14174(11) 0.5398(2) 0.0215(6) Uani 1 1 d .
C5 C 0.7840(4) 0.09281(11) 0.5495(2) 0.0199(6) Uani 1 1 d .
C6 C 0.7016(4) 0.06073(11) 0.4782(2) 0.0205(6) Uani 1 1 d .
C7 C 0.7058(4) 0.01096(11) 0.4850(2) 0.0238(7) Uani 1 1 d .
H7 H 0.7651 -0.0070 0.5400 0.029 Uiso 1 1 calc R
C8 C 0.6083(4) -0.00625(11) 0.3974(2) 0.0247(7) Uani 1 1 d .
H8 H 0.5885 -0.0382 0.3795 0.030 Uiso 1 1 calc R
C9 C 0.5442(4) 0.03273(11) 0.3399(2) 0.0249(7) Uani 1 1 d .
H9 H 0.4715 0.0308 0.2753 0.030 Uiso 1 1 calc R
C10 C 0.8871(4) 0.07271(11) 0.6449(2) 0.0211(7) Uani 1 1 d .
C11 C 0.8563(4) 0.08347(11) 0.7317(2) 0.0259(7) Uani 1 1 d .
H11 H 0.7687 0.1036 0.7320 0.031 Uiso 1 1 calc R
C12 C 0.9555(4) 0.06431(12) 0.8182(2) 0.0324(8) Uani 1 1 d .
H12 H 0.9334 0.0726 0.8770 0.039 Uiso 1 1 calc R
C13 C 1.1061(4) 0.02491(12) 0.7404(2) 0.0299(8) Uani 1 1 d .
H13 H 1.1933 0.0042 0.7424 0.036 Uiso 1 1 calc R
C14 C 1.0157(4) 0.04230(11) 0.6505(2) 0.0260(7) Uani 1 1 d .
H14 H 1.0413 0.0336 0.5930 0.031 Uiso 1 1 calc R
C15 C 0.8337(4) 0.15781(11) 0.2873(2) 0.0239(7) Uani 1 1 d .
H15 H 0.8847 0.1683 0.3522 0.029 Uiso 1 1 calc R
C16 C 0.9062(4) 0.15980(11) 0.2123(2) 0.0255(7) Uani 1 1 d .
H16 H 1.0115 0.1718 0.2172 0.031 Uiso 1 1 calc R
C17 C 0.7965(4) 0.14116(11) 0.1307(2) 0.0237(7) Uani 1 1 d .
H17 H 0.8109 0.1378 0.0681 0.028 Uiso 1 1 calc R
C18 C 0.6569(4) 0.12782(10) 0.1577(2) 0.0215(7) Uani 1 1 d .
C19 C 0.5142(4) 0.10692(10) 0.0988(2) 0.0210(7) Uani 1 1 d .
C20 C 0.3746(4) 0.09676(10) 0.1244(2) 0.0204(6) Uani 1 1 d .
C21 C 0.2351(4) 0.07103(11) 0.0683(2) 0.0248(7) Uani 1 1 d .
H21 H 0.2172 0.0589 0.0044 0.030 Uiso 1 1 calc R
C22 C 0.1320(4) 0.06721(11) 0.1241(2) 0.0263(7) Uani 1 1 d .
H22 H 0.0292 0.0519 0.1065 0.032 Uiso 1 1 calc R
C23 C 0.2080(4) 0.09047(11) 0.2128(2) 0.0229(7) Uani 1 1 d .
H23 H 0.1623 0.0930 0.2650 0.027 Uiso 1 1 calc R
C24 C 0.5149(4) 0.09289(11) -0.0016(2) 0.0237(7) Uani 1 1 d .
C25 C 0.6098(4) 0.05566(12) -0.0149(2) 0.0298(8) Uani 1 1 d .
H25 H 0.6750 0.0383 0.0394 0.036 Uiso 1 1 calc R
C26 C 0.6071(4) 0.04452(13) -0.1087(2) 0.0343(8) Uani 1 1 d .
H26 H 0.6717 0.0188 -0.1169 0.041 Uiso 1 1 calc R
C27 C 0.4306(5) 0.10240(13) -0.1749(2) 0.0365(9) Uani 1 1 d .
H27 H 0.3674 0.1192 -0.2306 0.044 Uiso 1 1 calc R
C28 C 0.4226(5) 0.11652(13) -0.0832(2) 0.0368(9) Uani 1 1 d .
H28 H 0.3548 0.1419 -0.0774 0.044 Uiso 1 1 calc R
C29 C 0.3308(4) 0.10820(11) 0.4689(2) 0.0231(7) Uani 1 1 d .
H29 H 0.3794 0.0781 0.4745 0.028 Uiso 1 1 calc R
C30 C 0.2254(4) 0.12262(11) 0.5218(2) 0.0263(7) Uani 1 1 d .
H30 H 0.1910 0.1046 0.5675 0.032 Uiso 1 1 calc R
C31 C 0.1828(4) 0.16752(11) 0.4940(2) 0.0248(7) Uani 1 1 d .
H31 H 0.1128 0.1870 0.5170 0.030 Uiso 1 1 calc R
C32 C 0.2627(4) 0.17992(11) 0.4240(2) 0.0205(6) Uani 1 1 d .
C33 C 0.2532(4) 0.22233(11) 0.3751(2) 0.0214(7) Uani 1 1 d .
C34 C 0.3341(4) 0.23454(11) 0.3077(2) 0.0226(7) Uani 1 1 d .
C35 C 0.3281(4) 0.27806(11) 0.2596(2) 0.0257(7) Uani 1 1 d .
H35 H 0.2616 0.3041 0.2634 0.031 Uiso 1 1 calc R
C36 C 0.4364(4) 0.27566(11) 0.2063(2) 0.0275(7) Uani 1 1 d .
H36 H 0.4600 0.2996 0.1668 0.033 Uiso 1 1 calc R
C37 C 0.5050(4) 0.23080(11) 0.2218(2) 0.0241(7) Uani 1 1 d .
H37 H 0.5840 0.2197 0.1931 0.029 Uiso 1 1 calc R
C38 C 0.1463(4) 0.25925(10) 0.3991(2) 0.0208(7) Uani 1 1 d .
C39 C -0.0054(4) 0.26999(11) 0.3372(2) 0.0264(7) Uani 1 1 d .
H39 H -0.0448 0.2548 0.2757 0.032 Uiso 1 1 calc R
C40 C -0.1016(4) 0.30317(11) 0.3646(2) 0.0284(7) Uani 1 1 d .
H40 H -0.2069 0.3096 0.3208 0.034 Uiso 1 1 calc R
C41 C 0.0938(4) 0.31526(11) 0.5100(2) 0.0288(8) Uani 1 1 d .
H41 H 0.1295 0.3307 0.5714 0.035 Uiso 1 1 calc R
C42 C 0.1963(4) 0.28271(11) 0.4884(2) 0.0277(7) Uani 1 1 d .
H42 H 0.3001 0.2764 0.5339 0.033 Uiso 1 1 calc R
N1 N 0.6870(3) 0.16570(9) 0.45642(17) 0.0213(6) Uani 1 1 d .
N2 N 0.5965(3) 0.07307(9) 0.38591(17) 0.0206(6) Uani 1 1 d .
N3 N 1.0786(3) 0.03540(10) 0.82484(19) 0.0315(7) Uani 1 1 d .
N4 N 0.6839(3) 0.13937(9) 0.25641(17) 0.0209(5) Uani 1 1 d .
N5 N 0.3523(3) 0.10850(9) 0.21444(17) 0.0194(5) Uani 1 1 d .
N6 N 0.5203(4) 0.06728(10) -0.18879(19) 0.0338(7) Uani 1 1 d .
N7 N 0.3542(3) 0.14171(9) 0.41007(17) 0.0218(5) Uani 1 1 d .
N8 N 0.4457(3) 0.20533(9) 0.28213(17) 0.0214(6) Uani 1 1 d .
N9 N -0.0543(4) 0.32625(9) 0.4485(2) 0.0303(7) Uani 1 1 d .

loop_
_atom_site_aniso_label
_atom_site_aniso_U_11
_atom_site_aniso_U_22
_atom_site_aniso_U_33
_atom_site_aniso_U_23
_atom_site_aniso_U_13
_atom_site_aniso_U_12
Ga 0.02285(18) 0.02066(17) 0.01341(16) -0.00008(14) 0.00700(12) 0.00050(15)
C1 0.0318(18) 0.0240(18) 0.0253(17) -0.0016(14) 0.0152(14) -0.0021(14)
C2 0.0360(19) 0.0247(17) 0.0224(17) -0.0054(13) 0.0135(14) -0.0042(15)
C3 0.0268(17) 0.0309(18) 0.0151(15) -0.0024(13) 0.0080(13) -0.0023(14)
C4 0.0229(16) 0.0265(17) 0.0169(15) -0.0018(13) 0.0086(12) -0.0010(14)
C5 0.0197(16) 0.0264(17) 0.0160(15) 0.0018(12) 0.0091(12) 0.0014(13)
C6 0.0212(16) 0.0243(17) 0.0176(15) 0.0014(12) 0.0081(12) 0.0041(13)
C7 0.0298(18) 0.0232(17) 0.0194(16) 0.0021(13) 0.0090(13) 0.0026(14)
C8 0.0313(18) 0.0201(16) 0.0232(16) -0.0034(13) 0.0090(14) 0.0009(14)
C9 0.0268(18) 0.0300(18) 0.0184(16) -0.0040(14) 0.0076(13) 0.0003(14)
C10 0.0242(17) 0.0240(17) 0.0143(15) 0.0015(12) 0.0046(12) -0.0047(13)
C11 0.0264(17) 0.0311(18) 0.0220(17) 0.0009(14) 0.0100(14) -0.0011(14)
C12 0.038(2) 0.041(2) 0.0184(17) 0.0027(15) 0.0085(15) -0.0026(17)
C13 0.0257(18) 0.0321(19) 0.0311(19) 0.0036(15) 0.0073(15) 0.0018(15)
C14 0.0267(18) 0.0304(18) 0.0229(17) -0.0015(14) 0.0103(14) 0.0002(14)
C15 0.0255(17) 0.0266(17) 0.0186(16) -0.0011(13) 0.0054(13) -0.0008(14)
C16 0.0259(18) 0.0263(17) 0.0270(17) -0.0029(14) 0.0122(14) -0.0015(14)
C17 0.0309(17) 0.0244(16) 0.0189(15) -0.0019(13) 0.0121(13) -0.0005(15)
C18 0.0265(17) 0.0216(17) 0.0172(15) 0.0008(12) 0.0081(12) 0.0030(13)
C19 0.0246(16) 0.0212(16) 0.0175(15) 0.0010(12) 0.0070(12) 0.0039(13)
C20 0.0235(16) 0.0240(17) 0.0121(14) 0.0031(12) 0.0028(12) 0.0023(13)
C21 0.0290(18) 0.0288(18) 0.0146(15) -0.0004(13) 0.0038(13) 0.0015(14)
C22 0.0226(17) 0.0289(18) 0.0263(17) -0.0013(14) 0.0058(13) -0.0015(14)
C23 0.0219(16) 0.0234(16) 0.0244(17) 0.0033(13) 0.0087(13) 0.0038(13)
C24 0.0260(17) 0.0279(17) 0.0187(15) -0.0052(13) 0.0089(13) -0.0072(14)
C25 0.0347(19) 0.0299(19) 0.0264(18) -0.0029(14) 0.0116(15) 0.0011(15)
C26 0.040(2) 0.036(2) 0.0303(19) -0.0060(16) 0.0159(16) 0.0044(17)
C27 0.051(2) 0.037(2) 0.0208(18) 0.0012(15) 0.0095(16) 0.0094(18)
C28 0.049(2) 0.037(2) 0.0245(18) -0.0009(16) 0.0124(16) 0.0110(18)
C29 0.0278(17) 0.0238(17) 0.0183(16) 0.0031(13) 0.0081(13) 0.0024(14)
C30 0.0310(18) 0.0253(17) 0.0257(17) 0.0036(13) 0.0129(14) -0.0010(14)
C31 0.0259(17) 0.0287(18) 0.0211(16) -0.0021(13) 0.0093(13) -0.0008(14)
C32 0.0218(16) 0.0252(17) 0.0138(15) -0.0033(12) 0.0046(12) -0.0006(13)
C33 0.0238(16) 0.0240(17) 0.0153(15) -0.0036(12) 0.0043(12) 0.0006(13)
C34 0.0256(17) 0.0226(16) 0.0188(16) -0.0001(13) 0.0057(13) 0.0029(13)
C35 0.0313(18) 0.0259(17) 0.0197(16) 0.0003(13) 0.0073(14) 0.0029(14)
C36 0.0364(19) 0.0250(17) 0.0219(17) 0.0053(13) 0.0102(14) 0.0001(15)
C37 0.0271(17) 0.0292(18) 0.0184(16) 0.0023(13) 0.0105(13) 0.0018(14)
C38 0.0274(17) 0.0191(16) 0.0192(15) -0.0006(12) 0.0120(13) -0.0008(13)
C39 0.037(2) 0.0242(17) 0.0191(16) -0.0003(13) 0.0102(14) 0.0013(15)
C40 0.0302(19) 0.0287(18) 0.0281(18) 0.0048(14) 0.0117(15) 0.0028(15)
C41 0.038(2) 0.0263(18) 0.0283(18) -0.0072(14) 0.0185(16) -0.0054(15)
C42 0.0317(19) 0.0281(18) 0.0244(17) -0.0025(14) 0.0101(14) -0.0023(15)
N1 0.0266(14) 0.0243(14) 0.0149(13) -0.0010(10) 0.0092(11) -0.0007(11)
N2 0.0242(14) 0.0230(14) 0.0144(12) -0.0029(10) 0.0056(10) 0.0013(11)
N3 0.0315(16) 0.0388(17) 0.0234(15) 0.0017(13) 0.0073(12) -0.0019(14)
N4 0.0244(14) 0.0224(13) 0.0161(12) -0.0007(11) 0.0062(10) 0.0017(12)
N5 0.0213(13) 0.0235(14) 0.0146(12) 0.0021(10) 0.0073(10) 0.0030(11)
N6 0.0436(18) 0.0379(17) 0.0237(15) -0.0073(13) 0.0158(14) -0.0031(14)
N7 0.0273(14) 0.0217(14) 0.0165(12) 0.0018(11) 0.0070(10) 0.0019(12)
N8 0.0263(14) 0.0261(14) 0.0133(12) -0.0019(10) 0.0080(11) -0.0004(11)
N9 0.0404(18) 0.0262(15) 0.0325(16) 0.0011(12) 0.0234(14) 0.0036(13)

loop_
_atom_type_symbol
_atom_type_description
_atom_type_scat_dispersion_real
_atom_type_scat_dispersion_imag
_atom_type_scat_source
C C 0.0033 0.0016 'International Tables Vol C Tables 4.2.6.8 and 6.1.1.4'
H H 0.0000 0.0000 'International Tables Vol C Tables 4.2.6.8 and 6.1.1.4'
N N 0.0061 0.0033 'International Tables Vol C Tables 4.2.6.8 and 6.1.1.4'
Ga Ga 0.2307 1.6083 'International Tables Vol C Tables 4.2.6.8 and 6.1.1.4'

loop_
_geom_angle_atom_site_label_1
_geom_angle_atom_site_label_2
_geom_angle_atom_site_label_3
_geom_angle
N4 Ga N7 177.28(10)
N4 Ga N5 89.00(10)
N7 Ga N5 92.08(10)
N4 Ga N2 90.67(10)
N7 Ga N2 91.84(10)
N5 Ga N2 89.15(10)
N4 Ga N1 92.75(10)
N7 Ga N1 86.30(10)
N5 Ga N1 176.52(10)
N2 Ga N1 87.82(10)
N4 Ga N8 89.62(10)
N7 Ga N8 87.85(10)
N5 Ga N8 91.86(10)
N2 Ga N8 178.96(10)
N1 Ga N8 91.16(10)
N1 C1 C2 111.7(3)
N1 C1 H1 124.1
C2 C1 H1 124.1
C3 C2 C1 106.5(3)
C3 C2 H2 126.8
C1 C2 H2 126.8
C2 C3 C4 107.2(3)
C2 C3 H3 126.4
C4 C3 H3 126.4
N1 C4 C5 124.4(3)
N1 C4 C3 108.5(3)
C5 C4 C3 127.1(3)
C6 C5 C4 126.0(3)
C6 C5 C10 116.4(3)
C4 C5 C10 117.6(3)
C5 C6 N2 124.4(3)
C5 C6 C7 127.5(3)
N2 C6 C7 108.2(3)
C8 C7 C6 107.4(3)
C8 C7 H7 126.3
C6 C7 H7 126.3
C7 C8 C9 106.1(3)
C7 C8 H8 127.0
C9 C8 H8 127.0
N2 C9 C8 112.5(3)
N2 C9 H9 123.7
C8 C9 H9 123.7
C11 C10 C14 117.0(3)
C11 C10 C5 121.0(3)
C14 C10 C5 122.0(3)
C10 C11 C12 119.0(3)
C10 C11 H11 120.5
C12 C11 H11 120.5
N3 C12 C11 124.8(3)
N3 C12 H12 117.6
C11 C12 H12 117.6
N3 C13 C14 124.3(3)
N3 C13 H13 117.9
C14 C13 H13 117.9
C13 C14 C10 119.3(3)
C13 C14 H14 120.3
C10 C14 H14 120.3
N4 C15 C16 111.7(3)
N4 C15 H15 124.2
C16 C15 H15 124.2
C17 C16 C15 106.9(3)
C17 C16 H16 126.5
C15 C16 H16 126.5
C16 C17 C18 106.8(3)
C16 C17 H17 126.6
C18 C17 H17 126.6
C19 C18 N4 123.9(3)
C19 C18 C17 127.5(3)
N4 C18 C17 108.6(3)
C20 C19 C18 126.9(3)
C20 C19 C24 117.1(3)
C18 C19 C24 116.0(3)
C19 C20 N5 124.4(3)
C19 C20 C21 127.1(3)
N5 C20 C21 108.4(3)
C22 C21 C20 107.0(3)
C22 C21 H21 126.5
C20 C21 H21 126.5
C21 C22 C23 106.7(3)
C21 C22 H22 126.6
C23 C22 H22 126.6
N5 C23 C22 111.7(3)
N5 C23 H23 124.1
C22 C23 H23 124.1
C28 C24 C25 118.0(3)
C28 C24 C19 121.2(3)
C25 C24 C19 120.8(3)
C26 C25 C24 118.4(3)
C26 C25 H25 120.8
C24 C25 H25 120.8
N6 C26 C25 124.7(3)
N6 C26 H26 117.7
C25 C26 H26 117.7
N6 C27 C28 124.2(3)
N6 C27 H27 117.9
C28 C27 H27 117.9
C24 C28 C27 118.6(3)
C24 C28 H28 120.7
C27 C28 H28 120.7
N7 C29 C30 112.2(3)
N7 C29 H29 123.9
C30 C29 H29 123.9
C31 C30 C29 106.1(3)
C31 C30 H30 127.0
C29 C30 H30 127.0
C30 C31 C32 107.3(3)
C30 C31 H31 126.3
C32 C31 H31 126.3
C33 C32 N7 124.0(3)
C33 C32 C31 127.3(3)
N7 C32 C31 108.7(3)
C32 C33 C34 127.0(3)
C32 C33 C38 116.2(3)
C34 C33 C38 116.7(3)
C33 C34 N8 123.8(3)
C33 C34 C35 127.3(3)
N8 C34 C35 108.8(3)
C36 C35 C34 107.3(3)
C36 C35 H35 126.3
C34 C35 H35 126.3
C35 C36 C37 106.3(3)
C35 C36 H36 126.9
C37 C36 H36 126.9
N8 C37 C36 112.0(3)
N8 C37 H37 124.0
C36 C37 H37 124.0
C39 C38 C42 117.1(3)
C39 C38 C33 122.3(3)
C42 C38 C33 120.6(3)
C38 C39 C40 119.9(3)
C38 C39 H39 120.0
C40 C39 H39 120.0
N9 C40 C39 123.6(3)
N9 C40 H40 118.2
C39 C40 H40 118.2
N9 C41 C42 123.3(3)
N9 C41 H41 118.3
C42 C41 H41 118.3
C41 C42 C38 119.5(3)
C41 C42 H42 120.3
C38 C42 H42 120.3
C1 N1 C4 106.1(3)
C1 N1 Ga 125.4(2)
C4 N1 Ga 128.3(2)
C9 N2 C6 105.8(2)
C9 N2 Ga 125.7(2)
C6 N2 Ga 128.3(2)
C12 N3 C13 115.6(3)
C15 N4 C18 106.0(2)
C15 N4 Ga 125.4(2)
C18 N4 Ga 127.9(2)
C23 N5 C20 106.1(2)
C23 N5 Ga 126.2(2)
C20 N5 Ga 127.2(2)
C27 N6 C26 116.1(3)
C29 N7 C32 105.8(2)
C29 N7 Ga 125.2(2)
C32 N7 Ga 128.4(2)
C37 N8 C34 105.6(3)
C37 N8 Ga 126.0(2)
C34 N8 Ga 128.2(2)
C40 N9 C41 116.6(3)

loop_
_geom_bond_atom_site_label_1
_geom_bond_atom_site_label_2
_geom_bond_distance
Ga N4 2.033(2)
Ga N7 2.058(2)
Ga N5 2.059(2)
Ga N2 2.061(3)
Ga N1 2.062(2)
Ga N8 2.068(3)
C1 N1 1.342(4)
C1 C2 1.401(4)
C1 H1 0.9500
C2 C3 1.372(4)
C2 H2 0.9500
C3 C4 1.421(4)
C3 H3 0.9500
C4 N1 1.398(4)
C4 C5 1.406(4)
C5 C6 1.397(4)
C5 C10 1.502(4)
C6 N2 1.404(4)
C6 C7 1.427(4)
C7 C8 1.375(4)
C7 H7 0.9500
C8 C9 1.397(4)
C8 H8 0.9500
C9 N2 1.338(4)
C9 H9 0.9500
C10 C11 1.387(4)
C10 C14 1.390(4)
C11 C12 1.389(4)
C11 H11 0.9500
C12 N3 1.324(4)
C12 H12 0.9500
C13 N3 1.339(4)
C13 C14 1.382(4)
C13 H13 0.9500
C14 H14 0.9500
C15 N4 1.336(4)
C15 C16 1.401(4)
C15 H15 0.9500
C16 C17 1.370(4)
C16 H16 0.9500
C17 C18 1.421(4)
C17 H17 0.9500
C18 C19 1.395(4)
C18 N4 1.406(4)
C19 C20 1.389(4)
C19 C24 1.500(4)
C20 N5 1.405(4)
C20 C21 1.430(4)
C21 C22 1.368(4)
C21 H21 0.9500
C22 C23 1.410(4)
C22 H22 0.9500
C23 N5 1.337(4)
C23 H23 0.9500
C24 C28 1.377(4)
C24 C25 1.390(4)
C25 C26 1.379(4)
C25 H25 0.9500
C26 N6 1.336(4)
C26 H26 0.9500
C27 N6 1.318(4)
C27 C28 1.400(5)
C27 H27 0.9500
C28 H28 0.9500
C29 N7 1.333(4)
C29 C30 1.410(4)
C29 H29 0.9500
C30 C31 1.362(4)
C30 H30 0.9500
C31 C32 1.424(4)
C31 H31 0.9500
C32 C33 1.392(4)
C32 N7 1.396(4)
C33 C34 1.398(4)
C33 C38 1.507(4)
C34 N8 1.403(4)
C34 C35 1.417(4)
C35 C36 1.376(4)
C35 H35 0.9500
C36 C37 1.402(4)
C36 H36 0.9500
C37 N8 1.346(4)
C37 H37 0.9500
C38 C39 1.371(4)
C38 C42 1.395(4)
C39 C40 1.392(4)
C39 H39 0.9500
C40 N9 1.326(4)
C40 H40 0.9500
C41 N9 1.348(4)
C41 C42 1.382(4)
C41 H41 0.9500
C42 H42 0.9500

loop_
_geom_torsion_atom_site_label_1
_geom_torsion_atom_site_label_2
_geom_torsion_atom_site_label_3
_geom_torsion_atom_site_label_4
_geom_torsion
N1 C1 C2 C3 -0.1(4)
C1 C2 C3 C4 -0.2(3)
C2 C3 C4 N1 0.4(3)
C2 C3 C4 C5 179.0(3)
N1 C4 C5 C6 1.1(5)
C3 C4 C5 C6 -177.2(3)
N1 C4 C5 C10 -178.9(3)
C3 C4 C5 C10 2.8(4)
C4 C5 C6 N2 -1.8(5)
C10 C5 C6 N2 178.2(3)
C4 C5 C6 C7 179.0(3)
C10 C5 C6 C7 -1.0(4)
C5 C6 C7 C8 -179.2(3)
N2 C6 C7 C8 1.5(3)
C6 C7 C8 C9 -1.2(3)
C7 C8 C9 N2 0.4(4)
C6 C5 C10 C11 -119.9(3)
C4 C5 C10 C11 60.1(4)
C6 C5 C10 C14 59.3(4)
C4 C5 C10 C14 -120.7(3)
C14 C10 C11 C12 1.1(5)
C5 C10 C11 C12 -179.6(3)
C10 C11 C12 N3 -1.0(5)
N3 C13 C14 C10 -0.1(5)
C11 C10 C14 C13 -0.6(5)
C5 C10 C14 C13 -179.9(3)
N4 C15 C16 C17 -0.6(4)
C15 C16 C17 C18 -0.1(4)
C16 C17 C18 C19 -179.4(3)
C16 C17 C18 N4 0.8(3)
N4 C18 C19 C20 4.1(5)
C17 C18 C19 C20 -175.6(3)
N4 C18 C19 C24 -174.0(3)
C17 C18 C19 C24 6.2(5)
C18 C19 C20 N5 3.5(5)
C24 C19 C20 N5 -178.4(3)
C18 C19 C20 C21 -172.9(3)
C24 C19 C20 C21 5.2(5)
C19 C20 C21 C22 176.4(3)
N5 C20 C21 C22 -0.4(3)
C20 C21 C22 C23 0.2(4)
C21 C22 C23 N5 0.1(4)
C20 C19 C24 C28 72.6(4)
C18 C19 C24 C28 -109.1(4)
C20 C19 C24 C25 -107.8(3)
C18 C19 C24 C25 70.6(4)
C28 C24 C25 C26 0.3(5)
C19 C24 C25 C26 -179.4(3)
C24 C25 C26 N6 0.6(5)
C25 C24 C28 C27 -0.9(5)
C19 C24 C28 C27 178.8(3)
N6 C27 C28 C24 0.7(6)
N7 C29 C30 C31 -0.3(4)
C29 C30 C31 C32 0.2(3)
C30 C31 C32 C33 179.3(3)
C30 C31 C32 N7 0.0(3)
N7 C32 C33 C34 -2.0(5)
C31 C32 C33 C34 178.9(3)
N7 C32 C33 C38 179.2(3)
C31 C32 C33 C38 0.1(5)
C32 C33 C34 N8 -2.9(5)
C38 C33 C34 N8 175.9(3)
C32 C33 C34 C35 -178.2(3)
C38 C33 C34 C35 0.6(5)
C33 C34 C35 C36 175.1(3)
N8 C34 C35 C36 -0.8(4)
C34 C35 C36 C37 0.6(4)
C35 C36 C37 N8 -0.3(4)
C32 C33 C38 C39 -104.1(3)
C34 C33 C38 C39 76.9(4)
C32 C33 C38 C42 73.2(4)
C34 C33 C38 C42 -105.8(3)
C42 C38 C39 C40 0.2(5)
C33 C38 C39 C40 177.6(3)
C38 C39 C40 N9 0.9(5)
N9 C41 C42 C38 -0.6(5)
C39 C38 C42 C41 -0.4(5)
C33 C38 C42 C41 -177.8(3)
C2 C1 N1 C4 0.4(3)
C2 C1 N1 Ga 175.1(2)
C5 C4 N1 C1 -179.1(3)
C3 C4 N1 C1 -0.5(3)
C5 C4 N1 Ga 6.4(4)
C3 C4 N1 Ga -174.96(19)
N4 Ga N1 C1 86.8(2)
N7 Ga N1 C1 -90.7(2)
N5 Ga N1 C1 -153.1(15)
N2 Ga N1 C1 177.3(2)
N8 Ga N1 C1 -2.9(2)
N4 Ga N1 C4 -99.7(2)
N7 Ga N1 C4 82.8(2)
N5 Ga N1 C4 20.4(18)
N2 Ga N1 C4 -9.2(2)
N8 Ga N1 C4 170.6(2)
C8 C9 N2 C6 0.5(3)
C8 C9 N2 Ga -175.2(2)
C5 C6 N2 C9 179.5(3)
C7 C6 N2 C9 -1.2(3)
C5 C6 N2 Ga -5.0(4)
C7 C6 N2 Ga 174.3(2)
N4 Ga N2 C9 -84.1(2)
N7 Ga N2 C9 97.0(2)
N5 Ga N2 C9 4.9(2)
N1 Ga N2 C9 -176.8(2)
N8 Ga N2 C9 170(5)
N4 Ga N2 C6 101.2(2)
N7 Ga N2 C6 -77.7(2)
N5 Ga N2 C6 -169.8(2)
N1 Ga N2 C6 8.5(2)
N8 Ga N2 C6 -5(6)
C11 C12 N3 C13 0.3(5)
C14 C13 N3 C12 0.2(5)
C16 C15 N4 C18 1.1(3)
C16 C15 N4 Ga -169.9(2)
C19 C18 N4 C15 179.0(3)
C17 C18 N4 C15 -1.2(3)
C19 C18 N4 Ga -10.2(4)
C17 C18 N4 Ga 169.6(2)
N7 Ga N4 C15 63(2)
N5 Ga N4 C15 176.3(3)
N2 Ga N4 C15 -94.5(3)
N1 Ga N4 C15 -6.7(3)
N8 Ga N4 C15 84.5(3)
N7 Ga N4 C18 -106(2)
N5 Ga N4 C18 7.3(2)
N2 Ga N4 C18 96.4(3)
N1 Ga N4 C18 -175.7(2)
N8 Ga N4 C18 -84.6(3)
C22 C23 N5 C20 -0.4(3)
C22 C23 N5 Ga -172.5(2)
C19 C20 N5 C23 -176.5(3)
C21 C20 N5 C23 0.5(3)
C19 C20 N5 Ga -4.5(4)
C21 C20 N5 Ga 172.5(2)
N4 Ga N5 C23 170.1(2)
N7 Ga N5 C23 -12.4(3)
N2 Ga N5 C23 79.5(2)
N1 Ga N5 C23 49.9(17)
N8 Ga N5 C23 -100.3(2)
N4 Ga N5 C20 -0.3(2)
N7 Ga N5 C20 177.2(2)
N2 Ga N5 C20 -91.0(2)
N1 Ga N5 C20 -120.6(16)
N8 Ga N5 C20 89.3(2)
C28 C27 N6 C26 0.1(6)
C25 C26 N6 C27 -0.8(5)
C30 C29 N7 C32 0.3(3)
C30 C29 N7 Ga 171.9(2)
C33 C32 N7 C29 -179.5(3)
C31 C32 N7 C29 -0.2(3)
C33 C32 N7 Ga 9.2(4)
C31 C32 N7 Ga -171.5(2)
N4 Ga N7 C29 -157(2)
N5 Ga N7 C29 89.8(3)
N2 Ga N7 C29 0.6(3)
N1 Ga N7 C29 -87.1(3)
N8 Ga N7 C29 -178.4(3)
N4 Ga N7 C32 13(2)
N5 Ga N7 C32 -100.5(2)
N2 Ga N7 C32 170.3(2)
N1 Ga N7 C32 82.6(2)
N8 Ga N7 C32 -8.7(2)
C36 C37 N8 C34 -0.2(3)
C36 C37 N8 Ga -176.1(2)
C33 C34 N8 C37 -175.5(3)
C35 C34 N8 C37 0.6(3)
C33 C34 N8 Ga 0.3(4)
C35 C34 N8 Ga 176.3(2)
N4 Ga N8 C37 0.1(2)
N7 Ga N8 C37 179.1(3)
N5 Ga N8 C37 -88.9(3)
N2 Ga N8 C37 106(5)
N1 Ga N8 C37 92.9(3)
N4 Ga N8 C34 -174.8(2)
N7 Ga N8 C34 4.2(2)
N5 Ga N8 C34 96.2(3)
N2 Ga N8 C34 -69(6)
N1 Ga N8 C34 -82.1(3)
C39 C40 N9 C41 -1.8(5)
C42 C41 N9 C40 1.6(5)
